data_4518647
loop_
_publ_author_name
'Yang, Feng'
'Xu, Yuangang'
'Wang, Pengcheng'
'Lin, Qiuhan'
'Lu, Ming'

_publ_section_title
;
 Oxygen-Enriched Metal--Organic Frameworks Based on
 1-(Trinitromethyl)-1H-1,2,4-Triazole-3-Carboxylic Acid and Their Thermal
 Decomposition and Effects on the Decomposition of Ammonium Perchlorate
;
_journal_name_full 'ACS Applied Materials &amp; Interfaces'
_journal_paper_doi 10.1021/acsami.1c03110
_journal_year 2021
_chemical_formula_moiety 'C4 H Ag N6 O8'
_chemical_formula_sum 'C4 H Ag N6 O8'
_chemical_formula_weight 368.98
_space_group_crystal_system triclinic
_space_group_IT_number 2
_space_group_name_Hall '-P 1'
_space_group_name_H-M_alt 'P -1'
_atom_sites_solution_hydrogens geom
_audit_creation_method SHELXL-2018/3
_cell_angle_alpha 98.325(2)
_cell_angle_beta 92.112(2)
_cell_angle_gamma 116.292(2)
_cell_formula_units_Z 2
_cell_length_a 5.7421(5)
_cell_length_b 6.0539(5)
_cell_length_c 15.4130(11)
_cell_measurement_reflns_used 4819
_cell_measurement_temperature 296(2)
_cell_measurement_theta_max 27.53
_cell_measurement_theta_min 2.69
_cell_volume 472.21(7)
_computing_cell_refinement 'Bruker SAINT'
_computing_data_collection 'Bruker APEX3'
_computing_data_reduction 'Bruker SAINT'
_computing_molecular_graphics 'Bruker SHELXTL'
_computing_publication_material 'Bruker SHELXTL'
_computing_structure_refinement 'SHELXL-2018/3 (Sheldrick, 2018)'
_computing_structure_solution 'SHELXT 2014/5 (Sheldrick, 2014)'
_diffrn_ambient_temperature 296(2)
_diffrn_detector_area_resol_mean 10.42
_diffrn_measured_fraction_theta_full 0.996
_diffrn_measured_fraction_theta_max 0.995
_diffrn_measurement_device_type 'Bruker D8 QUEST PHOTON 100'
_diffrn_measurement_method '\f and \w scans'
_diffrn_radiation_type MoK\a
_diffrn_radiation_wavelength 0.71073
_diffrn_reflns_av_R_equivalents 0.0343
_diffrn_reflns_av_unetI/netI 0.0354
_diffrn_reflns_Laue_measured_fraction_full 0.996
_diffrn_reflns_Laue_measured_fraction_max 0.995
_diffrn_reflns_limit_h_max 7
_diffrn_reflns_limit_h_min -7
_diffrn_reflns_limit_k_max 7
_diffrn_reflns_limit_k_min -7
_diffrn_reflns_limit_l_max 20
_diffrn_reflns_limit_l_min -19
_diffrn_reflns_number 6902
_diffrn_reflns_point_group_measured_fraction_full 0.996
_diffrn_reflns_point_group_measured_fraction_max 0.995
_diffrn_reflns_theta_full 25.242
_diffrn_reflns_theta_max 27.584
_diffrn_reflns_theta_min 2.689
_diffrn_source.source 'Ius 2.0'
_diffrn_source.type microfocus

_exptl_absorpt_coefficient_mu 2.196
_exptl_absorpt_correction_T_max 0.7456
_exptl_absorpt_correction_T_min 0.5369
_exptl_absorpt_correction_type multi-scan
_exptl_absorpt_process_details sadabs
_exptl_crystal_colour colourless
_exptl_crystal_density_diffrn 2.595
_exptl_crystal_description plate
_exptl_crystal_F_000 356
_exptl_crystal_size_max 0.060
_exptl_crystal_size_mid 0.050
_exptl_crystal_size_min 0.010
_refine_diff_density_max 0.946
_refine_diff_density_min -1.158
_refine_diff_density_rms 0.127
_refine_ls_extinction_method none
_refine_ls_goodness_of_fit_ref 1.061
_refine_ls_hydrogen_treatment constr
_refine_ls_matrix_type full
_refine_ls_number_parameters 228
_refine_ls_number_reflns 2178
_refine_ls_number_restraints 214
_refine_ls_restrained_S_all 1.102
_refine_ls_R_factor_all 0.0469
_refine_ls_R_factor_gt 0.0401
_refine_ls_shift/su_max 0.002
_refine_ls_shift/su_mean 0.000
_refine_ls_structure_factor_coef Fsqd
_refine_ls_weighting_details 'w=1/[\s^2^(Fo^2^)+(0.0530P)^2^+1.2689P] where P=(Fo^2^+2Fc^2^)/3'
_refine_ls_weighting_scheme calc
_refine_ls_wR_factor_gt 0.1029
_refine_ls_wR_factor_ref 0.1072
_reflns_Friedel_coverage 0.000
_reflns_number_gt 1916
_reflns_number_total 2178
_reflns_threshold_expression 'I > 2\s(I)'
_cod_data_source_file am1c03110_si_003.cif
_cod_data_source_block YF_035_a
_cod_database_code 4518647
_shelx_shelxl_version_number 2018/3
_shelx_space_group_comment
;
The symmetry employed for this shelxl refinement is uniquely defined
by the following loop, which should always be used as a source of
symmetry information in preference to the above space-group names.
They are only intended as comments.
;
_shelx_estimated_absorpt_t_min 0.880
_shelx_estimated_absorpt_t_max 0.978

loop_
_space_group_symop_operation_xyz
'x, y, z'
'-x, -y, -z'

loop_
_atom_site_label
_atom_site_type_symbol
_atom_site_fract_x
_atom_site_fract_y
_atom_site_fract_z
_atom_site_U_iso_or_equiv
_atom_site_adp_type
_atom_site_occupancy
_atom_site_site_symmetry_order
_atom_site_calc_flag
_atom_site_refinement_flags_posn
_atom_site_refinement_flags_adp
_atom_site_refinement_flags_occupancy
_atom_site_disorder_assembly
_atom_site_disorder_group
Ag1 Ag 0.80497(7) 0.13803(6) 0.53199(2) 0.04292(16) Uani 1 1 d . . . . .
C1 C 0.5944(7) 0.5673(7) 0.3587(3) 0.0232(7) Uani 1 1 d . . . . .
C2 C 0.7658(8) 0.9276(7) 0.3235(3) 0.0267(8) Uani 1 1 d . . . . .
H2 H 0.869023 1.096462 0.322477 0.032 Uiso 1 1 calc R U . . .
C3 C 0.5584(8) 0.3596(7) 0.4078(3) 0.0258(8) Uani 1 1 d . . . . .
C4 C 0.4650(7) 0.7904(7) 0.1803(3) 0.0275(7) Uani 1 1 d D U . . .
N1 N 0.5704(6) 0.7612(6) 0.2595(2) 0.0241(6) Uani 1 1 d . . . . .
N2 N 0.4594(6) 0.5294(6) 0.2825(2) 0.0267(7) Uani 1 1 d . . . . .
N3 N 0.7831(6) 0.8106(6) 0.3859(2) 0.0283(7) Uani 1 1 d . . . . .
N5 N 0.3899(7) 0.5557(7) 0.1095(2) 0.0318(8) Uani 1 1 d . . . . .
O1 O 0.7319(6) 0.4180(6) 0.4705(2) 0.0378(7) Uani 1 1 d . . . . .
O2 O 0.3696(6) 0.1531(6) 0.3800(2) 0.0395(7) Uani 1 1 d . . . . .
N4A N 0.643(3) 1.009(3) 0.1341(11) 0.0264(19) Uani 0.38(3) 1 d D U P A 1
O3A O 0.720(3) 1.170(3) 0.1790(12) 0.044(2) Uani 0.38(3) 1 d D U P A 1
O4A O 0.626(4) 0.944(4) 0.0539(11) 0.051(3) Uani 0.38(3) 1 d D U P A 1
N4B N 0.6626(19) 1.0363(16) 0.1467(6) 0.0214(13) Uani 0.62(3) 1 d D U P A 2
O3B O 0.774(2) 1.2162(18) 0.2021(8) 0.051(2) Uani 0.62(3) 1 d D U P A 2
O4B O 0.689(2) 0.998(2) 0.0710(8) 0.055(2) Uani 0.62(3) 1 d D U P A 2
O5 O 0.1734(7) 0.4615(8) 0.0710(2) 0.0542(10) Uani 1 1 d . . . . .
O6 O 0.5619(8) 0.4953(7) 0.0987(2) 0.0472(8) Uani 1 1 d . . . . .
N6A N 0.203(2) 0.807(3) 0.1859(11) 0.0334(16) Uani 0.51(4) 1 d D U P A 1
O7A O 0.155(3) 0.923(3) 0.1364(15) 0.048(2) Uani 0.51(4) 1 d D U P A 1
O8A O 0.066(4) 0.688(4) 0.2367(13) 0.039(2) Uani 0.51(4) 1 d D U P A 1
N6B N 0.218(2) 0.826(3) 0.1993(12) 0.0323(16) Uani 0.49(4) 1 d D U P A 2
O7B O 0.186(3) 0.976(3) 0.1634(15) 0.045(2) Uani 0.49(4) 1 d D U P A 2
O8B O 0.093(4) 0.715(5) 0.2523(14) 0.037(3) Uani 0.49(4) 1 d D U P A 2

loop_
_atom_site_aniso_label
_atom_site_aniso_U_11
_atom_site_aniso_U_22
_atom_site_aniso_U_33
_atom_site_aniso_U_23
_atom_site_aniso_U_13
_atom_site_aniso_U_12
Ag1 0.0452(2) 0.0344(2) 0.0390(2) 0.01556(15) -0.01123(15) 0.00763(16)
C1 0.0183(16) 0.0250(17) 0.0257(18) 0.0023(14) 0.0024(14) 0.0101(14)
C2 0.0222(18) 0.0235(18) 0.0275(19) 0.0019(15) 0.0006(15) 0.0052(15)
C3 0.0260(18) 0.0269(18) 0.0258(19) 0.0051(15) 0.0013(15) 0.0132(15)
C4 0.0240(15) 0.0258(15) 0.0314(18) 0.0061(14) -0.0030(13) 0.0103(12)
N1 0.0213(15) 0.0205(14) 0.0297(17) 0.0065(12) -0.0011(13) 0.0084(12)
N2 0.0266(16) 0.0207(15) 0.0312(18) 0.0068(13) 0.0005(13) 0.0088(13)
N3 0.0244(16) 0.0265(16) 0.0239(16) 0.0018(13) 0.0004(13) 0.0036(13)
N5 0.0347(19) 0.0328(18) 0.0255(17) 0.0072(14) 0.0037(14) 0.0126(15)
O1 0.0357(16) 0.0336(15) 0.0435(19) 0.0110(13) -0.0096(14) 0.0150(13)
O2 0.0405(17) 0.0290(15) 0.0370(17) 0.0141(13) -0.0061(13) 0.0034(13)
N4A 0.022(3) 0.029(3) 0.025(3) 0.010(3) -0.006(3) 0.008(2)
O3A 0.042(5) 0.039(4) 0.035(5) 0.014(3) -0.016(4) 0.005(4)
O4A 0.049(6) 0.037(5) 0.033(4) 0.006(4) -0.014(4) -0.009(4)
N4B 0.017(2) 0.021(2) 0.021(3) 0.006(2) -0.008(2) 0.004(2)
O3B 0.050(4) 0.030(3) 0.044(4) 0.001(3) -0.025(3) -0.004(3)
O4B 0.050(4) 0.044(4) 0.038(3) 0.005(3) -0.012(3) -0.008(3)
O5 0.0392(19) 0.060(2) 0.042(2) -0.0093(17) -0.0076(16) 0.0097(17)
O6 0.061(2) 0.053(2) 0.0399(19) 0.0052(16) 0.0064(17) 0.0377(19)
N6A 0.027(2) 0.034(3) 0.036(4) -0.003(3) -0.011(2) 0.015(2)
O7A 0.042(4) 0.044(5) 0.053(6) -0.002(4) -0.030(4) 0.021(3)
O8A 0.025(4) 0.048(5) 0.035(5) -0.008(4) -0.004(4) 0.015(3)
N6B 0.027(2) 0.032(3) 0.037(4) -0.002(3) -0.010(2) 0.016(2)
O7B 0.044(4) 0.040(5) 0.049(6) -0.004(4) -0.025(4) 0.024(3)
O8B 0.027(4) 0.044(5) 0.035(5) -0.007(4) -0.001(4) 0.015(4)

loop_
_atom_type_symbol
_atom_type_description
_atom_type_scat_dispersion_real
_atom_type_scat_dispersion_imag
_atom_type_scat_source
C C 0.0033 0.0016 'International Tables Vol C Tables 4.2.6.8 and 6.1.1.4'
H H 0.0000 0.0000 'International Tables Vol C Tables 4.2.6.8 and 6.1.1.4'
N N 0.0061 0.0033 'International Tables Vol C Tables 4.2.6.8 and 6.1.1.4'
O O 0.0106 0.0060 'International Tables Vol C Tables 4.2.6.8 and 6.1.1.4'
Ag Ag -0.8971 1.1015 'International Tables Vol C Tables 4.2.6.8 and 6.1.1.4'

loop_
_geom_angle_atom_site_label_1
_geom_angle_atom_site_label_2
_geom_angle_atom_site_label_3
_geom_angle
_geom_angle_site_symmetry_1
_geom_angle_site_symmetry_3
_geom_angle_publ_flag
O1 Ag1 O2 142.03(13) . 2_656 ?
O1 Ag1 N3 129.14(12) . 2_766 ?
O2 Ag1 N3 80.19(11) 2_656 2_766 ?
O1 Ag1 Ag1 75.64(8) . 2_656 ?
O2 Ag1 Ag1 75.13(9) 2_656 2_656 ?
N3 Ag1 Ag1 154.66(8) 2_766 2_656 ?
N2 C1 N3 113.8(3) . . ?
N2 C1 C3 122.8(3) . . ?
N3 C1 C3 123.2(3) . . ?
N3 C2 N1 108.7(3) . . ?
N3 C2 H2 125.6 . . ?
N1 C2 H2 125.6 . . ?
O2 C3 O1 128.4(4) . . ?
O2 C3 C1 116.9(4) . . ?
O1 C3 C1 114.7(3) . . ?
N1 C4 N5 109.6(3) . . ?
N1 C4 N6A 114.7(7) . . ?
N5 C4 N6A 103.1(7) . . ?
N1 C4 N6B 108.0(7) . . ?
N5 C4 N6B 110.1(7) . . ?
N1 C4 N4A 118.2(8) . . ?
N5 C4 N4A 103.4(8) . . ?
N6A C4 N4A 106.3(11) . . ?
N1 C4 N4B 111.8(5) . . ?
N5 C4 N4B 110.9(5) . . ?
N6B C4 N4B 106.4(8) . . ?
N2 N1 C2 110.0(3) . . ?
N2 N1 C4 117.8(3) . . ?
C2 N1 C4 132.2(3) . . ?
C1 N2 N1 102.5(3) . . ?
C2 N3 C1 104.9(3) . . ?
C2 N3 Ag1 126.9(3) . 2_766 ?
C1 N3 Ag1 115.4(3) . 2_766 ?
O5 N5 O6 128.6(4) . . ?
O5 N5 C4 116.7(4) . . ?
O6 N5 C4 114.7(3) . . ?
C3 O1 Ag1 123.7(3) . . ?
C3 O2 Ag1 121.7(3) . 2_656 ?
O3A N4A O4A 138.1(13) . . ?
O3A N4A C4 108.5(13) . . ?
O4A N4A C4 112.6(11) . . ?
O3B N4B O4B 131.3(8) . . ?
O3B N4B C4 115.4(7) . . ?
O4B N4B C4 112.9(7) . . ?
O8A N6A O7A 128.2(14) . . ?
O8A N6A C4 114.4(14) . . ?
O7A N6A C4 117.2(12) . . ?
O8B N6B O7B 127.4(15) . . ?
O8B N6B C4 116.0(15) . . ?
O7B N6B C4 116.4(12) . . ?

loop_
_geom_bond_atom_site_label_1
_geom_bond_atom_site_label_2
_geom_bond_distance
_geom_bond_site_symmetry_2
_geom_bond_publ_flag
Ag1 O1 2.239(3) . ?
Ag1 O2 2.276(3) 2_656 ?
Ag1 N3 2.511(4) 2_766 ?
Ag1 Ag1 3.1803(8) 2_656 ?
C1 N2 1.316(5) . ?
C1 N3 1.376(5) . ?
C1 C3 1.501(5) . ?
C2 N3 1.300(5) . ?
C2 N1 1.370(5) . ?
C2 H2 0.9300 . ?
C3 O2 1.238(5) . ?
C3 O1 1.253(5) . ?
C4 N1 1.412(5) . ?
C4 N5 1.539(5) . ?
C4 N6A 1.556(8) . ?
C4 N6B 1.557(8) . ?
C4 N4A 1.557(9) . ?
C4 N4B 1.594(7) . ?
N1 N2 1.367(4) . ?
N5 O5 1.202(5) . ?
N5 O6 1.204(5) . ?
N4A O3A 1.013(15) . ?
N4A O4A 1.228(14) . ?
N4B O3B 1.182(9) . ?
N4B O4B 1.184(10) . ?
N6A O8A 1.209(13) . ?
N6A O7A 1.210(13) . ?
N6B O8B 1.190(13) . ?
N6B O7B 1.203(13) . ?

loop_
_geom_torsion_atom_site_label_1
_geom_torsion_atom_site_label_2
_geom_torsion_atom_site_label_3
_geom_torsion_atom_site_label_4
_geom_torsion
_geom_torsion_site_symmetry_1
_geom_torsion_site_symmetry_2
_geom_torsion_site_symmetry_3
_geom_torsion_site_symmetry_4
_geom_torsion_publ_flag
N2 C1 C3 O2 -9.9(6) . . . . ?
N3 C1 C3 O2 174.9(4) . . . . ?
N2 C1 C3 O1 167.7(4) . . . . ?
N3 C1 C3 O1 -7.5(5) . . . . ?
N3 C2 N1 N2 0.0(4) . . . . ?
N3 C2 N1 C4 177.4(4) . . . . ?
N5 C4 N1 N2 -38.5(4) . . . . ?
N6A C4 N1 N2 76.9(8) . . . . ?
N6B C4 N1 N2 81.5(8) . . . . ?
N4A C4 N1 N2 -156.4(10) . . . . ?
N4B C4 N1 N2 -161.8(5) . . . . ?
N5 C4 N1 C2 144.3(4) . . . . ?
N6A C4 N1 C2 -100.3(8) . . . . ?
N6B C4 N1 C2 -95.7(8) . . . . ?
N4A C4 N1 C2 26.3(11) . . . . ?
N4B C4 N1 C2 20.9(7) . . . . ?
N3 C1 N2 N1 0.6(4) . . . . ?
C3 C1 N2 N1 -175.1(3) . . . . ?
C2 N1 N2 C1 -0.4(4) . . . . ?
C4 N1 N2 C1 -178.2(3) . . . . ?
N1 C2 N3 C1 0.3(4) . . . . ?
N1 C2 N3 Ag1 139.3(3) . . . 2_766 ?
N2 C1 N3 C2 -0.6(5) . . . . ?
C3 C1 N3 C2 175.0(3) . . . . ?
N2 C1 N3 Ag1 -145.0(3) . . . 2_766 ?
C3 C1 N3 Ag1 30.6(4) . . . 2_766 ?
N1 C4 N5 O5 129.7(4) . . . . ?
N6A C4 N5 O5 7.2(8) . . . . ?
N6B C4 N5 O5 11.0(9) . . . . ?
N4A C4 N5 O5 -103.4(9) . . . . ?
N4B C4 N5 O5 -106.4(6) . . . . ?
N1 C4 N5 O6 -52.3(4) . . . . ?
N6A C4 N5 O6 -174.8(8) . . . . ?
N6B C4 N5 O6 -171.0(8) . . . . ?
N4A C4 N5 O6 74.6(9) . . . . ?
N4B C4 N5 O6 71.6(6) . . . . ?
O2 C3 O1 Ag1 15.3(6) . . . . ?
C1 C3 O1 Ag1 -161.9(2) . . . . ?
O1 C3 O2 Ag1 25.2(6) . . . 2_656 ?
C1 C3 O2 Ag1 -157.6(3) . . . 2_656 ?
N1 C4 N4A O3A -52.0(19) . . . . ?
N5 C4 N4A O3A -173.2(14) . . . . ?
N6A C4 N4A O3A 78.6(17) . . . . ?
N1 C4 N4A O4A 136.3(13) . . . . ?
N5 C4 N4A O4A 15.1(16) . . . . ?
N6A C4 N4A O4A -93.1(16) . . . . ?
N1 C4 N4B O3B -41.8(11) . . . . ?
N5 C4 N4B O3B -164.4(8) . . . . ?
N6B C4 N4B O3B 75.8(12) . . . . ?
N1 C4 N4B O4B 131.4(8) . . . . ?
N5 C4 N4B O4B 8.9(10) . . . . ?
N6B C4 N4B O4B -110.9(11) . . . . ?
N1 C4 N6A O8A -31.8(12) . . . . ?
N5 C4 N6A O8A 87.2(10) . . . . ?
N4A C4 N6A O8A -164.4(12) . . . . ?
N1 C4 N6A O7A 152.2(10) . . . . ?
N5 C4 N6A O7A -88.8(12) . . . . ?
N4A C4 N6A O7A 19.6(14) . . . . ?
N1 C4 N6B O8B -34.0(12) . . . . ?
N5 C4 N6B O8B 85.6(11) . . . . ?
N4B C4 N6B O8B -154.1(11) . . . . ?
N1 C4 N6B O7B 141.0(11) . . . . ?
N5 C4 N6B O7B -99.4(12) . . . . ?
N4B C4 N6B O7B 20.9(13) . . . . ?
